data_4516267
loop_
_publ_author_name
'White, Nicholas G.'
'Carta, Veronica'
'MacLachlan, Mark J.'

_publ_section_title
;
 Layered 2D Sheetlike Supramolecular Polymers Formed by
 O--H&#x00B7;&#x00B7;&#x00B7;Anion Hydrogen Bonds
;
_journal_issue 3
_journal_name_full 'Crystal Growth &amp; Design'
_journal_page_first 1540
_journal_paper_doi 10.1021/acs.cgd.5b00062
_journal_volume 15
_journal_year 2015
_chemical_absolute_configuration ad
_chemical_compound_source Synthesized
_chemical_formula_moiety 'C18 H14 O6, C16 H36 N1, H1 O4 S1'
_chemical_formula_sum 'C34 H51 N O10 S'
_chemical_formula_weight 665.82
_space_group_IT_number 33
_space_group_name_Hall 'P 2c -2n'
_space_group_name_H-M_alt 'P n a 21'
_symmetry_cell_setting orthorhombic
_symmetry_space_group_name_Hall 'P 2c -2n'
_symmetry_space_group_name_H-M 'P n a 21'
_atom_sites_solution_hydrogens difmap
_atom_sites_solution_primary other
_cell_angle_alpha 90
_cell_angle_beta 90
_cell_angle_gamma 90
_cell_formula_units_Z 8
_cell_length_a 19.796(4)
_cell_length_b 17.583(4)
_cell_length_c 23.652(5)
_cell_measurement_reflns_used 9387
_cell_measurement_temperature 90
_cell_measurement_theta_max 27.56
_cell_measurement_theta_min 2.51
_cell_volume 8233(3)
_computing_cell_refinement 'Apex2, (Bruker, 2007)'
_computing_data_collection 'Apex2, (Bruker, 2007)'
_computing_data_reduction 'Apex2, (Bruker, 2007)'
_computing_publication_material 'CRYSTALS (Betteridge et al., 2003)'
_computing_structure_refinement 'CRYSTALS (Betteridge et al., 2003)'
_computing_structure_solution 'Superflip (Palatinus & Chapuis, 2007)'
_diffrn_ambient_temperature 90
_diffrn_measured_fraction_theta_full 0.995
_diffrn_measured_fraction_theta_max 0.995
_diffrn_measurement_device Serial
_diffrn_measurement_device_type 'Bruker Apex Duo'
_diffrn_measurement_method \w/2\q
_diffrn_radiation_monochromator graphite
_diffrn_radiation_type 'Mo K\a'
_diffrn_radiation_wavelength 0.71073
_diffrn_reflns_av_R_equivalents 0.034
_diffrn_reflns_limit_h_max 25
_diffrn_reflns_limit_h_min 0
_diffrn_reflns_limit_k_max 22
_diffrn_reflns_limit_k_min 0
_diffrn_reflns_limit_l_max 30
_diffrn_reflns_limit_l_min -30
_diffrn_reflns_number 98653
_diffrn_reflns_theta_full 27.567
_diffrn_reflns_theta_max 27.567
_diffrn_reflns_theta_min 1.443
_diffrn_standards_decay_% 0
_diffrn_standards_interval_count 0
_diffrn_standards_interval_time 0
_diffrn_standards_number 0
_exptl_absorpt_coefficient_mu 0.126
_exptl_absorpt_correction_T_max 1.00
_exptl_absorpt_correction_T_min 0.90
_exptl_absorpt_correction_type multi-scan
_exptl_absorpt_process_details 'Apex2, (Bruker, 2007)'
_exptl_crystal_colour yellow
_exptl_crystal_density_diffrn 1.074
_exptl_crystal_density_method 'not measured'
_exptl_crystal_description needle
_exptl_crystal_F_000 2864
_exptl_crystal_size_max 0.55
_exptl_crystal_size_mid 0.24
_exptl_crystal_size_min 0.17
_platon_squeeze_details
;
;
_refine_diff_density_max 0.50
_refine_diff_density_min -0.41
_refine_ls_abs_structure_details 'Flack (1983), 9200 Friedel-pairs'
_refine_ls_abs_structure_Flack 0.0169(19)
_refine_ls_extinction_method None
_refine_ls_goodness_of_fit_ref 0.9767
_refine_ls_hydrogen_treatment constr
_refine_ls_matrix_type full
_refine_ls_number_parameters 830
_refine_ls_number_reflns 18693
_refine_ls_number_restraints 801
_refine_ls_R_factor_all 0.0605
_refine_ls_R_factor_gt 0.0588
_refine_ls_shift/su_max 0.0009338
_refine_ls_shift/su_mean 0.0000871
_refine_ls_structure_factor_coef Fsqd
_refine_ls_weighting_details
;
 Method, part 1, Chebychev polynomial, (Watkin, 1994, Prince, 1982) 
 [weight] = 1.0/[A~0~*T~0~(x)+A~1~*T~1~(x) ... +A~n-1~]*T~n-1~(x)] 
 where A~i~ are the Chebychev coefficients listed below and x= Fcalc/Fmax 
 Method = Robust Weighting (Prince, 1982) 
 W = [weight] * [1-(deltaF/6*sigmaF)^2^]^2^ 
 A~i~ are: 
 8.83 13.6 6.14 1.37 
;
_refine_ls_weighting_scheme calc
_refine_ls_wR_factor_all 0.1297
_refine_ls_wR_factor_gt 0.1293
_refine_ls_wR_factor_ref 0.1296
_reflns_limit_h_max 25
_reflns_limit_h_min 0
_reflns_limit_k_max 22
_reflns_limit_k_min 0
_reflns_limit_l_max 30
_reflns_limit_l_min -30
_reflns_number_gt 18372
_reflns_number_total 18914
_reflns_threshold_expression I>2.0\s(I)
_oxford_diffrn_Wilson_B_factor 2.07
_oxford_diffrn_Wilson_scale 740.92
_oxford_refine_ls_r_factor_ref 0.0600
_oxford_refine_ls_scale 0.037267(3)
_oxford_reflns_number_all 18848
_oxford_reflns_threshold_expression_ref I>-3.0\s(I)
_cod_data_source_file cg5b00062_si_002.cif
_cod_data_source_block 3HSO4
_cod_depositor_comments
;
The following automatic conversions were performed:

data item '_atom_sites_solution_primary' value 'Other' was changed to
'other' in accordance with the
/home/saulius/struct/COD-crude-data/automatic-downloads/DataCite-retrospective/ACS/depositions/lib/dictionaries/cif_core.dic
dictionary named 'cif_core.dic' version 2.4.2 last updated on
2011-04-26.

Automatic conversion script
Id: cif_fix_values 6909 2019-04-08 15:41:33Z antanas 

2020-05-08
Z value and formula fixed to values more according to usual
chemical conventions.                 miguel
;
_cod_original_formula_sum 'C68 H102 N2 O20 S2'
_cod_original_formula_weight 1331.64
_cod_original_formula_moiety '2(C18 H14 O6), 2(C16 H36 N1), 2(H1 O4 S1)'
_cod_original_formula_units_Z 4
_cod_original_sg_symbol_Hall 'P 2c -2n '
_cod_original_sg_symbol_H-M 'P n a 21 '
_cod_database_code 4516267

loop_
_symmetry_equiv_pos_as_xyz
x,y,z
-x,-y,z+1/2
-x+1/2,y+1/2,z+1/2
x+1/2,-y+1/2,z

loop_
_atom_site_label
_atom_site_type_symbol
_atom_site_fract_x
_atom_site_fract_y
_atom_site_fract_z
_atom_site_U_iso_or_equiv
_atom_site_occupancy
_atom_site_adp_type
_atom_site_refinement_flags_posn
_atom_site_refinement_flags_adp
N51 N 0.31105(10) 0.71835(11) 0.63449(9) 0.0283 1.0000 Uani D U
C52 C 0.26101(12) 0.77004(13) 0.66357(11) 0.0309 1.0000 Uani D U
C53 C 0.19598(13) 0.73140(15) 0.68283(14) 0.0442 1.0000 Uani D U
C54 C 0.14712(16) 0.7901(2) 0.70626(19) 0.0623 1.0000 Uani D U
C55 C 0.0802(2) 0.7573(3) 0.7263(3) 0.1012 1.0000 Uani D U
C56 C 0.27966(13) 0.68113(14) 0.58238(11) 0.0354 1.0000 Uani D U
C57 C 0.25156(15) 0.73457(15) 0.53821(11) 0.0413 1.0000 Uani D U
C58 C 0.22390(17) 0.68837(18) 0.48861(12) 0.0485 1.0000 Uani D U
C59 C 0.1928(2) 0.7377(2) 0.44237(14) 0.0625 1.0000 Uani D U
C60 C 0.36986(12) 0.76777(15) 0.61662(12) 0.0353 1.0000 Uani D U
C61 C 0.42834(14) 0.72828(17) 0.58723(16) 0.0517 1.0000 Uani D U
C62 C 0.48199(17) 0.7866(2) 0.5714(2) 0.0739 1.0000 Uani D U
C63 C 0.5462(2) 0.7527(3) 0.5462(3) 0.1112 1.0000 Uani D U
C64 C 0.33450(14) 0.65530(16) 0.67299(12) 0.0402 1.0000 Uani D U
C65 C 0.36944(16) 0.68186(16) 0.72710(13) 0.0480 1.0000 Uani D U
C66 C 0.3906(3) 0.6147(2) 0.76277(18) 0.0811 1.0000 Uani D U
C67 C 0.4251(2) 0.6359(2) 0.81746(18) 0.0732 1.0000 Uani D U
N71 N 0.53176(13) 0.21940(14) 0.71968(12) 0.0477 1.0000 Uani D U
C72 C 0.52083(18) 0.1474(2) 0.68706(16) 0.0585 1.0000 Uani D U
C73 C 0.4684(3) 0.1495(5) 0.64009(19) 0.1165 1.0000 Uani D U
C74 C 0.4918(3) 0.1460(6) 0.5810(2) 0.1560 1.0000 Uani D U
C75 C 0.4319(3) 0.1425(3) 0.5410(2) 0.0949 1.0000 Uani D U
C76 C 0.46556(15) 0.25300(17) 0.73905(15) 0.0503 1.0000 Uani D U
C77 C 0.41702(18) 0.1984(2) 0.76935(19) 0.0663 1.0000 Uani D U
C78 C 0.34989(18) 0.2357(2) 0.78401(18) 0.0701 1.0000 Uani D U
C79 C 0.3066(2) 0.2463(3) 0.7320(2) 0.0920 1.0000 Uani D U
C80 C 0.56638(17) 0.2778(2) 0.68264(17) 0.0592 1.0000 Uani D U
C81 C 0.6329(2) 0.2529(2) 0.6560(2) 0.0739 1.0000 Uani D U
C82 C 0.6652(3) 0.3202(2) 0.6261(2) 0.0902 1.0000 Uani D U
C83 C 0.7266(3) 0.2987(4) 0.5910(3) 0.1315 1.0000 Uani D U
C84 C 0.57584(18) 0.19932(18) 0.76963(16) 0.0567 1.0000 Uani D U
C85 C 0.6044(3) 0.2695(2) 0.7987(2) 0.0887 1.0000 Uani D U
C86 C 0.6417(3) 0.2480(4) 0.8521(2) 0.1089 1.0000 Uani D U
C87 C 0.5956(3) 0.2340(3) 0.9021(2) 0.1112 1.0000 Uani D U
C1 C 0.29063(11) 0.45209(18) 0.04251(10) 0.0319 1.0000 Uani . U
C2 C 0.22081(11) 0.44786(14) 0.03716(9) 0.0208 1.0000 Uani . U
C3 C 0.18135(10) 0.46011(13) 0.08508(9) 0.0179 1.0000 Uani . U
C4 C 0.21099(10) 0.47652(13) 0.13693(8) 0.0188 1.0000 Uani . U
C5 C 0.28145(10) 0.48141(13) 0.14146(9) 0.0201 1.0000 Uani . U
C6 C 0.32105(11) 0.46891(17) 0.09371(9) 0.0292 1.0000 Uani . U
C7 C 0.31239(11) 0.49879(15) 0.19728(9) 0.0237 1.0000 Uani . U
C8 C 0.27430(11) 0.52811(19) 0.24252(10) 0.0361 1.0000 Uani . U
C9 C 0.30321(12) 0.54245(17) 0.29438(10) 0.0338 1.0000 Uani . U
C10 C 0.37164(11) 0.52740(15) 0.30475(9) 0.0241 1.0000 Uani . U
C11 C 0.41004(10) 0.50324(14) 0.25907(9) 0.0239 1.0000 Uani . U
C12 C 0.38155(10) 0.49011(14) 0.20653(9) 0.0242 1.0000 Uani . U
C13 C 0.40211(11) 0.53993(14) 0.36159(9) 0.0215 1.0000 Uani . U
C14 C 0.36292(11) 0.53398(14) 0.41040(9) 0.0221 1.0000 Uani . U
C15 C 0.39241(11) 0.54342(13) 0.46391(9) 0.0192 1.0000 Uani . U
C16 C 0.46095(11) 0.56039(12) 0.46892(9) 0.0191 1.0000 Uani . U
C17 C 0.49914(10) 0.56766(13) 0.41946(8) 0.0189 1.0000 Uani . U
C18 C 0.47062(11) 0.55751(14) 0.36646(9) 0.0212 1.0000 Uani . U
C21 C -0.00277(10) 0.53471(13) 0.44429(8) 0.0175 1.0000 Uani . U
C22 C 0.03427(10) 0.54018(12) 0.39465(8) 0.0165 1.0000 Uani . U
C23 C 0.10462(10) 0.53645(12) 0.39752(9) 0.0167 1.0000 Uani . U
C24 C 0.13603(10) 0.52672(13) 0.44932(9) 0.0192 1.0000 Uani . U
C25 C 0.09851(10) 0.52238(12) 0.49953(8) 0.0159 1.0000 Uani . U
C26 C 0.02815(10) 0.52653(13) 0.49649(8) 0.0174 1.0000 Uani . U
C27 C 0.13157(10) 0.51112(12) 0.55539(8) 0.0156 1.0000 Uani . U
C28 C 0.19170(10) 0.46958(14) 0.56065(8) 0.0215 1.0000 Uani . U
C29 C 0.22049(10) 0.45647(13) 0.61300(8) 0.0210 1.0000 Uani . U
C30 C 0.19107(10) 0.48481(12) 0.66284(9) 0.0158 1.0000 Uani . U
C31 C 0.13199(9) 0.52791(12) 0.65785(8) 0.0162 1.0000 Uani . U
C32 C 0.10320(10) 0.54099(12) 0.60481(8) 0.0176 1.0000 Uani . U
C33 C 0.22225(10) 0.46931(12) 0.71859(8) 0.0155 1.0000 Uani . U
C34 C 0.29122(10) 0.45376(12) 0.72324(8) 0.0164 1.0000 Uani . U
C35 C 0.32129(10) 0.43951(12) 0.77511(9) 0.0173 1.0000 Uani . U
C36 C 0.28263(11) 0.43891(14) 0.82387(9) 0.0222 1.0000 Uani . U
C37 C 0.21397(12) 0.45436(15) 0.82008(9) 0.0253 1.0000 Uani . U
C38 C 0.18284(11) 0.46958(15) 0.76841(9) 0.0222 1.0000 Uani . U
S111 S 0.44874(3) 0.94174(3) 0.73174(3) 0.0198 1.0000 Uani . U
O113 O 0.41724(12) 0.86268(12) 0.74808(9) 0.0456 1.0000 Uani . U
O114 O 0.51099(8) 0.94996(11) 0.76401(7) 0.0293 1.0000 Uani . U
O112 O 0.46020(8) 0.93484(11) 0.67174(7) 0.0279 1.0000 Uani . U
O115 O 0.39979(8) 0.99965(10) 0.74644(7) 0.0267 1.0000 Uani . U
S101 S 0.45026(3) 0.44076(3) 0.62508(3) 0.0224 1.0000 Uani . U
O102 O 0.51088(9) 0.46518(15) 0.59545(8) 0.0440 1.0000 Uani . U
O105 O 0.46020(9) 0.43127(11) 0.68545(7) 0.0298 1.0000 Uani . U
O104 O 0.39267(8) 0.48797(12) 0.61038(7) 0.0329 1.0000 Uani . U
O103 O 0.43484(15) 0.35875(13) 0.60431(10) 0.0603 1.0000 Uani . U
O37 O 0.17526(9) 0.45427(16) 0.86798(8) 0.0509 1.0000 Uani . U
O36 O 0.30874(8) 0.42593(12) 0.87654(7) 0.0306 1.0000 Uani . U
O35 O 0.38881(7) 0.42641(10) 0.78195(7) 0.0225 1.0000 Uani . U
O21 O -0.07177(8) 0.53709(11) 0.44162(6) 0.0283 1.0000 Uani . U
O22 O -0.00101(8) 0.55469(9) 0.34498(6) 0.0211 1.0000 Uani . U
O23 O 0.14479(8) 0.54348(11) 0.35052(7) 0.0273 1.0000 Uani . U
O17 O 0.56625(7) 0.58562(11) 0.42299(7) 0.0281 1.0000 Uani . U
O16 O 0.49278(8) 0.57572(10) 0.51920(7) 0.0262 1.0000 Uani . U
O15 O 0.35068(8) 0.53683(12) 0.50957(7) 0.0296 1.0000 Uani . U
O3 O 0.11317(7) 0.45364(11) 0.07696(7) 0.0264 1.0000 Uani . U
O2 O 0.19371(8) 0.42953(12) -0.01468(7) 0.0323 1.0000 Uani . U
O1 O 0.33113(9) 0.43916(18) -0.00433(8) 0.0573 1.0000 Uani . U
H521 H 0.2819 0.7936 0.6943 0.0351 1.0000 Uiso R .
H522 H 0.2490 0.8084 0.6394 0.0359 1.0000 Uiso R .
H532 H 0.2056 0.6946 0.7097 0.0503 1.0000 Uiso R .
H531 H 0.1740 0.7086 0.6517 0.0526 1.0000 Uiso R .
H542 H 0.1685 0.8150 0.7377 0.0728 1.0000 Uiso R .
H541 H 0.1375 0.8256 0.6773 0.0746 1.0000 Uiso R .
H551 H 0.0511 0.8001 0.7308 0.1474 1.0000 Uiso R .
H553 H 0.0885 0.7325 0.7624 0.1478 1.0000 Uiso R .
H552 H 0.0633 0.7215 0.7005 0.1483 1.0000 Uiso R .
H561 H 0.2449 0.6474 0.5955 0.0432 1.0000 Uiso R .
H562 H 0.3162 0.6523 0.5645 0.0420 1.0000 Uiso R .
H572 H 0.2154 0.7646 0.5555 0.0474 1.0000 Uiso R .
H571 H 0.2906 0.7655 0.5233 0.0492 1.0000 Uiso R .
H582 H 0.1878 0.6539 0.5018 0.0583 1.0000 Uiso R .
H581 H 0.2598 0.6574 0.4726 0.0586 1.0000 Uiso R .
H591 H 0.1783 0.7041 0.4133 0.0903 1.0000 Uiso R .
H593 H 0.1541 0.7636 0.4598 0.0893 1.0000 Uiso R .
H592 H 0.2250 0.7741 0.4295 0.0909 1.0000 Uiso R .
H601 H 0.3871 0.7932 0.6510 0.0413 1.0000 Uiso R .
H602 H 0.3537 0.8042 0.5883 0.0413 1.0000 Uiso R .
H612 H 0.4465 0.6914 0.6130 0.0601 1.0000 Uiso R .
H611 H 0.4089 0.7027 0.5540 0.0615 1.0000 Uiso R .
H622 H 0.4945 0.8164 0.6048 0.0866 1.0000 Uiso R .
H621 H 0.4614 0.8196 0.5435 0.0873 1.0000 Uiso R .
H631 H 0.5753 0.7934 0.5315 0.1637 1.0000 Uiso R .
H632 H 0.5711 0.7225 0.5737 0.1639 1.0000 Uiso R .
H633 H 0.5350 0.7199 0.5146 0.1639 1.0000 Uiso R .
H642 H 0.2965 0.6260 0.6794 0.0474 1.0000 Uiso R .
H641 H 0.3659 0.6251 0.6510 0.0481 1.0000 Uiso R .
H652 H 0.3399 0.7152 0.7503 0.0564 1.0000 Uiso R .
H651 H 0.4086 0.7107 0.7155 0.0558 1.0000 Uiso R .
H661 H 0.3504 0.5836 0.7707 0.0939 1.0000 Uiso R .
H662 H 0.4231 0.5868 0.7394 0.0932 1.0000 Uiso R .
H672 H 0.4310 0.5900 0.8410 0.1097 1.0000 Uiso R .
H671 H 0.3961 0.6730 0.8376 0.1097 1.0000 Uiso R .
H673 H 0.4671 0.6606 0.8089 0.1097 1.0000 Uiso R .
H722 H 0.5052 0.1114 0.7141 0.0693 1.0000 Uiso R .
H721 H 0.5642 0.1341 0.6723 0.0691 1.0000 Uiso R .
H732 H 0.4439 0.1974 0.6419 0.1353 1.0000 Uiso R .
H731 H 0.4375 0.1056 0.6418 0.1349 1.0000 Uiso R .
H741 H 0.5182 0.1943 0.5747 0.1798 1.0000 Uiso R .
H742 H 0.5209 0.1002 0.5768 0.1788 1.0000 Uiso R .
H752 H 0.4480 0.1527 0.5023 0.1361 1.0000 Uiso R .
H751 H 0.3995 0.1812 0.5504 0.1358 1.0000 Uiso R .
H753 H 0.4093 0.0948 0.5409 0.1357 1.0000 Uiso R .
H762 H 0.4795 0.2941 0.7602 0.0588 1.0000 Uiso R .
H761 H 0.4440 0.2715 0.7057 0.0593 1.0000 Uiso R .
H772 H 0.4372 0.1782 0.8024 0.0782 1.0000 Uiso R .
H771 H 0.4056 0.1561 0.7436 0.0779 1.0000 Uiso R .
H781 H 0.3560 0.2830 0.8036 0.0821 1.0000 Uiso R .
H782 H 0.3226 0.2018 0.8088 0.0839 1.0000 Uiso R .
H791 H 0.2635 0.2673 0.7450 0.1329 1.0000 Uiso R .
H793 H 0.3285 0.2824 0.7057 0.1328 1.0000 Uiso R .
H792 H 0.2994 0.1963 0.7148 0.1330 1.0000 Uiso R .
H801 H 0.5724 0.3247 0.7063 0.0702 1.0000 Uiso R .
H802 H 0.5350 0.2925 0.6514 0.0705 1.0000 Uiso R .
H812 H 0.6647 0.2370 0.6857 0.0841 1.0000 Uiso R .
H811 H 0.6245 0.2106 0.6296 0.0870 1.0000 Uiso R .
H822 H 0.6810 0.3516 0.6576 0.1043 1.0000 Uiso R .
H821 H 0.6319 0.3468 0.6042 0.1037 1.0000 Uiso R .
H831 H 0.7427 0.3443 0.5721 0.1838 1.0000 Uiso R .
H833 H 0.7609 0.2786 0.6179 0.1835 1.0000 Uiso R .
H832 H 0.7129 0.2589 0.5648 0.1837 1.0000 Uiso R .
H841 H 0.5495 0.1702 0.7966 0.0669 1.0000 Uiso R .
H842 H 0.6146 0.1686 0.7558 0.0665 1.0000 Uiso R .
H852 H 0.5687 0.3064 0.8078 0.1038 1.0000 Uiso R .
H851 H 0.6381 0.2933 0.7738 0.1039 1.0000 Uiso R .
H862 H 0.6731 0.2894 0.8624 0.1273 1.0000 Uiso R .
H861 H 0.6662 0.2000 0.8442 0.1274 1.0000 Uiso R .
H871 H 0.6204 0.2100 0.9322 0.1611 1.0000 Uiso R .
H873 H 0.5774 0.2815 0.9146 0.1608 1.0000 Uiso R .
H872 H 0.5595 0.2008 0.8887 0.1614 1.0000 Uiso R .
H41 H 0.1842 0.4854 0.1675 0.0233 1.0000 Uiso R .
H61 H 0.3675 0.4737 0.0948 0.0345 1.0000 Uiso R .
H81 H 0.2307 0.5393 0.2373 0.0422 1.0000 Uiso R .
H91 H 0.2767 0.5617 0.3230 0.0401 1.0000 Uiso R .
H111 H 0.4563 0.4965 0.2615 0.0275 1.0000 Uiso R .
H121 H 0.4097 0.4731 0.1774 0.0296 1.0000 Uiso R .
H141 H 0.3159 0.5264 0.4069 0.0271 1.0000 Uiso R .
H181 H 0.4972 0.5639 0.3325 0.0254 1.0000 Uiso R .
H241 H 0.1834 0.5250 0.4519 0.0241 1.0000 Uiso R .
H261 H 0.0012 0.5227 0.5307 0.0198 1.0000 Uiso R .
H281 H 0.2109 0.4507 0.5288 0.0256 1.0000 Uiso R .
H291 H 0.2590 0.4285 0.6140 0.0240 1.0000 Uiso R .
H311 H 0.1134 0.5493 0.6903 0.0206 1.0000 Uiso R .
H321 H 0.0641 0.5692 0.6033 0.0212 1.0000 Uiso R .
H341 H 0.3187 0.4544 0.6912 0.0210 1.0000 Uiso R .
H381 H 0.1379 0.4792 0.7672 0.0253 1.0000 Uiso R .
H221 H -0.0005 0.5150 0.3275 0.0313 1.0000 Uiso R .
H371 H 0.1995 0.4448 0.8952 0.0738 1.0000 Uiso R .
H211 H -0.0838 0.5455 0.4100 0.0418 1.0000 Uiso R .
H161 H 0.4984 0.5366 0.5379 0.0378 1.0000 Uiso R .
H351 H 0.4045 0.4246 0.7515 0.0346 1.0000 Uiso R .
H231 H 0.1252 0.5389 0.3202 0.0408 1.0000 Uiso R .
H171 H 0.5742 0.5839 0.4552 0.0417 1.0000 Uiso R .
H151 H 0.3700 0.5225 0.5374 0.0419 1.0000 Uiso R .
H361 H 0.3507 0.4241 0.8773 0.0444 1.0000 Uiso R .
H1031 H 0.4327 0.3662 0.5677 0.0865 1.0000 Uiso R .
H31 H 0.0917 0.4510 0.1037 0.0384 1.0000 Uiso R .
H21 H 0.1520 0.4357 -0.0105 0.0486 1.0000 Uiso R .
H11 H 0.3039 0.4307 -0.0285 0.0860 1.0000 Uiso R .
H1131 H 0.4107 0.8616 0.7826 0.0670 1.0000 Uiso R .

loop_
_atom_site_aniso_label
_atom_site_aniso_U_11
_atom_site_aniso_U_22
_atom_site_aniso_U_33
_atom_site_aniso_U_23
_atom_site_aniso_U_13
_atom_site_aniso_U_12
N51 0.0236(9) 0.0254(9) 0.0360(10) -0.0135(7) 0.0020(7) -0.0037(7)
C52 0.0294(11) 0.0224(11) 0.0407(12) -0.0039(9) 0.0094(10) -0.0013(8)
C53 0.0362(13) 0.0352(14) 0.0613(18) 0.0033(12) 0.0156(12) -0.0057(10)
C54 0.0430(16) 0.056(2) 0.088(3) -0.0146(18) 0.0200(17) -0.0005(13)
C55 0.049(2) 0.117(4) 0.137(5) -0.012(4) 0.044(3) -0.007(2)
C56 0.0324(12) 0.0334(12) 0.0403(12) -0.0111(9) -0.0024(10) -0.0106(10)
C57 0.0425(15) 0.0398(14) 0.0418(13) -0.0057(10) 0.0012(11) -0.0088(11)
C58 0.0494(17) 0.0566(18) 0.0394(14) -0.0040(12) -0.0050(12) -0.0120(14)
C59 0.067(2) 0.079(3) 0.0414(16) 0.0089(15) -0.0019(15) -0.0088(18)
C60 0.0264(11) 0.0356(13) 0.0438(13) -0.0144(10) 0.0106(10) -0.0087(9)
C61 0.0365(14) 0.0461(16) 0.073(2) -0.0245(15) 0.0210(14) -0.0050(12)
C62 0.0471(18) 0.062(2) 0.113(3) -0.041(2) 0.039(2) -0.0214(15)
C63 0.059(2) 0.075(3) 0.199(6) -0.062(3) 0.065(3) -0.029(2)
C64 0.0344(13) 0.0313(12) 0.0551(15) -0.0023(10) -0.0030(11) -0.0004(10)
C65 0.0401(15) 0.0435(15) 0.0604(17) -0.0015(12) -0.0125(13) -0.0057(12)
C66 0.106(3) 0.0404(17) 0.097(3) -0.0067(17) -0.054(3) 0.006(2)
C67 0.083(3) 0.052(2) 0.085(3) 0.0024(19) -0.039(2) -0.0016(19)
N71 0.0459(13) 0.0385(12) 0.0586(14) 0.0111(10) 0.0059(10) 0.0061(10)
C72 0.0520(18) 0.0516(17) 0.072(2) -0.0010(14) -0.0008(15) 0.0052(14)
C73 0.099(4) 0.165(6) 0.086(3) -0.029(4) -0.031(2) 0.042(4)
C74 0.132(5) 0.246(10) 0.091(3) -0.070(5) -0.031(3) 0.098(6)
C75 0.135(4) 0.083(3) 0.066(3) -0.026(2) -0.024(3) 0.052(3)
C76 0.0479(15) 0.0377(14) 0.065(2) 0.0144(13) 0.0080(13) 0.0108(11)
C77 0.063(2) 0.053(2) 0.083(3) 0.0161(18) 0.0188(19) 0.0026(15)
C78 0.067(2) 0.055(2) 0.088(3) 0.011(2) 0.0242(18) 0.0010(16)
C79 0.055(2) 0.099(4) 0.122(4) 0.006(3) 0.004(2) 0.010(2)
C80 0.0559(18) 0.0454(16) 0.076(2) 0.0162(15) 0.0192(16) 0.0059(14)
C81 0.063(2) 0.0462(18) 0.112(3) -0.0054(19) 0.036(2) -0.0059(16)
C82 0.094(3) 0.073(3) 0.104(4) 0.013(3) 0.038(3) -0.015(2)
C83 0.110(5) 0.128(5) 0.156(6) -0.013(4) 0.072(4) -0.037(4)
C84 0.0530(18) 0.0463(16) 0.071(2) 0.0129(14) -0.0048(15) 0.0033(14)
C85 0.092(3) 0.069(3) 0.105(3) -0.005(2) -0.033(3) -0.006(2)
C86 0.108(4) 0.101(4) 0.118(3) 0.004(3) -0.046(3) -0.020(3)
C87 0.160(6) 0.074(3) 0.100(3) 0.014(3) -0.035(3) 0.006(3)
C1 0.0090(9) 0.0758(19) 0.0108(9) -0.0023(10) 0.0015(7) 0.0063(10)
C2 0.0110(9) 0.0425(13) 0.0090(8) -0.0012(8) -0.0010(7) 0.0019(8)
C3 0.0085(8) 0.0330(11) 0.0121(8) -0.0018(8) 0.0011(6) -0.0005(7)
C4 0.0149(8) 0.0301(11) 0.0113(8) -0.0015(7) -0.0008(7) 0.0006(8)
C5 0.0122(8) 0.0361(11) 0.0121(8) -0.0009(8) -0.0013(7) -0.0011(8)
C6 0.0097(9) 0.0640(17) 0.0139(10) -0.0041(10) -0.0016(7) 0.0016(10)
C7 0.0116(9) 0.0506(14) 0.0088(8) -0.0052(8) -0.0001(7) -0.0052(8)
C8 0.0107(9) 0.0767(19) 0.0208(10) -0.0118(11) 0.0007(7) 0.0029(10)
C9 0.0148(9) 0.0668(18) 0.0196(10) -0.0059(10) 0.0023(7) -0.0003(10)
C10 0.0135(9) 0.0448(13) 0.0140(9) -0.0028(9) 0.0002(7) -0.0035(9)
C11 0.0079(8) 0.0477(13) 0.0160(9) -0.0043(8) -0.0008(6) -0.0014(8)
C12 0.0111(8) 0.0485(13) 0.0131(9) -0.0062(9) 0.0032(7) -0.0013(8)
C13 0.0110(9) 0.0390(12) 0.0144(9) -0.0025(8) -0.0004(7) -0.0026(8)
C14 0.0130(9) 0.0382(12) 0.0152(9) -0.0003(9) 0.0000(7) -0.0022(8)
C15 0.0148(9) 0.0304(11) 0.0123(9) -0.0020(8) 0.0022(7) -0.0004(8)
C16 0.0139(9) 0.0303(10) 0.0131(8) -0.0028(8) 0.0001(7) 0.0008(7)
C17 0.0110(8) 0.0347(11) 0.0111(8) 0.0009(8) -0.0021(6) -0.0021(8)
C18 0.0129(8) 0.0376(12) 0.0130(8) -0.0019(8) -0.0007(7) -0.0030(8)
C21 0.0109(8) 0.0307(11) 0.0111(8) 0.0013(8) -0.0001(6) 0.0050(8)
C22 0.0128(8) 0.0303(10) 0.0064(8) 0.0019(7) 0.0002(6) 0.0032(7)
C23 0.0131(8) 0.0270(10) 0.0101(8) -0.0009(7) 0.0045(7) -0.0023(8)
C24 0.0079(8) 0.0351(12) 0.0147(9) -0.0024(8) 0.0014(7) 0.0011(8)
C25 0.0129(8) 0.0267(10) 0.0082(8) -0.0015(7) -0.0018(7) 0.0004(7)
C26 0.0112(8) 0.0332(11) 0.0076(8) 0.0019(8) 0.0005(6) 0.0001(8)
C27 0.0102(8) 0.0273(10) 0.0094(8) 0.0001(7) -0.0021(6) -0.0010(7)
C28 0.0133(9) 0.0427(12) 0.0085(8) -0.0067(8) -0.0017(6) 0.0079(8)
C29 0.0123(8) 0.0398(12) 0.0109(8) -0.0032(7) -0.0033(7) 0.0067(8)
C30 0.0094(8) 0.0252(10) 0.0127(8) -0.0013(7) -0.0032(7) -0.0040(7)
C31 0.0138(8) 0.0241(9) 0.0108(8) 0.0005(7) 0.0025(7) -0.0017(7)
C32 0.0115(8) 0.0274(10) 0.0137(8) 0.0005(7) 0.0002(6) 0.0045(7)
C33 0.0116(8) 0.0258(9) 0.0091(8) -0.0009(7) 0.0003(6) -0.0015(7)
C34 0.0113(8) 0.0267(10) 0.0112(8) 0.0022(7) 0.0027(7) -0.0003(7)
C35 0.0099(8) 0.0295(10) 0.0125(8) -0.0002(7) -0.0032(7) 0.0015(7)
C36 0.0123(9) 0.0430(13) 0.0112(9) 0.0010(8) -0.0008(7) 0.0007(8)
C37 0.0135(9) 0.0550(14) 0.0075(9) 0.0013(9) 0.0004(7) 0.0050(9)
C38 0.0095(9) 0.0476(13) 0.0096(8) 0.0002(8) -0.0004(7) 0.0031(8)
S111 0.0148(2) 0.0315(3) 0.0129(2) -0.00278(19) -0.00107(19) -0.00040(19)
O113 0.0634(14) 0.0431(10) 0.0303(10) -0.0016(8) 0.0043(9) -0.0176(10)
O114 0.0177(8) 0.0532(11) 0.0171(8) -0.0069(7) -0.0053(6) 0.0067(7)
O112 0.0157(7) 0.0535(11) 0.0144(7) -0.0047(7) 0.0007(6) 0.0052(7)
O115 0.0201(8) 0.0424(9) 0.0176(8) -0.0098(7) -0.0023(6) 0.0066(6)
S101 0.0149(2) 0.0386(3) 0.0138(2) 0.0049(2) 0.00032(19) 0.0036(2)
O102 0.0154(8) 0.0985(17) 0.0182(9) 0.0184(10) 0.0048(6) 0.0070(9)
O105 0.0205(8) 0.0552(11) 0.0137(7) 0.0107(7) 0.0007(6) 0.0013(7)
O104 0.0166(7) 0.0643(12) 0.0179(8) 0.0137(8) 0.0080(6) 0.0129(7)
O103 0.099(2) 0.0401(10) 0.0419(12) 0.0053(9) -0.0315(13) -0.0049(11)
O37 0.0109(8) 0.133(2) 0.0085(7) 0.0051(10) 0.0020(6) 0.0097(10)
O36 0.0112(7) 0.0707(13) 0.0099(7) 0.0034(7) -0.0019(6) 0.0023(7)
O35 0.0115(6) 0.0443(9) 0.0116(7) 0.0035(6) 0.0013(5) 0.0067(6)
O21 0.0097(6) 0.0654(11) 0.0097(6) 0.0045(7) 0.0000(5) 0.0043(7)
O22 0.0179(7) 0.0396(9) 0.0060(6) 0.0004(6) -0.0034(5) 0.0063(6)
O23 0.0137(7) 0.0593(11) 0.0088(7) -0.0020(7) 0.0043(6) -0.0031(7)
O17 0.0110(7) 0.0584(11) 0.0150(7) 0.0009(7) -0.0039(5) -0.0077(7)
O16 0.0202(8) 0.0441(10) 0.0143(7) -0.0052(6) -0.0026(6) -0.0023(7)
O15 0.0165(8) 0.0592(11) 0.0132(8) 0.0017(7) 0.0023(6) 0.0023(7)
O3 0.0094(7) 0.0596(11) 0.0103(7) -0.0036(7) -0.0017(5) 0.0005(6)
O2 0.0134(8) 0.0744(13) 0.0092(7) -0.0058(7) -0.0021(6) 0.0021(8)
O1 0.0118(8) 0.148(2) 0.0124(8) -0.0207(10) -0.0004(7) 0.0116(10)

loop_
_atom_type_symbol
_atom_type_scat_dispersion_real
_atom_type_scat_dispersion_imag
_atom_type_scat_Cromer_Mann_a1
_atom_type_scat_Cromer_Mann_b1
_atom_type_scat_Cromer_Mann_a2
_atom_type_scat_Cromer_Mann_b2
_atom_type_scat_Cromer_Mann_a3
_atom_type_scat_Cromer_Mann_b3
_atom_type_scat_Cromer_Mann_a4
_atom_type_scat_Cromer_Mann_b4
_atom_type_scat_Cromer_Mann_c
_atom_type_scat_source
C 0.0033 0.0016 2.3100 20.8439 1.0200 10.2075 1.5886 0.5687 0.8650 51.6512 0.2156 'International Tables Vol C 4.2.6.8 and 6.1.1.4'
H 0.0000 0.0000 0.4930 10.5109 0.3229 26.1257 0.1402 3.1424 0.0408 57.7998 0.0030 'International Tables Vol C 4.2.6.8 and 6.1.1.4'
N 0.0061 0.0033 12.2126 0.0057 3.1322 9.8933 2.0125 28.9975 1.1663 0.5826 -11.5290 'International Tables Vol C 4.2.6.8 and 6.1.1.4'
O 0.0106 0.0060 3.0485 13.2771 2.2868 5.7011 1.5463 0.3239 0.8670 32.9089 0.2508 'International Tables Vol C 4.2.6.8 and 6.1.1.4'
S 0.1246 0.1234 6.9053 1.4679 5.2034 22.2151 1.4379 0.2536 1.5863 56.1720 0.8669 'International Tables Vol C 4.2.6.8 and 6.1.1.4'

loop_
_geom_angle_atom_site_label_1
_geom_angle_atom_site_label_2
_geom_angle_atom_site_label_3
_geom_angle
_geom_angle_publ_flag
C52 N51 C56 111.01(19) yes
C52 N51 C60 106.64(17) yes
C56 N51 C60 109.50(19) yes
C52 N51 C64 111.7(2) yes
C56 N51 C64 107.30(18) yes
C60 N51 C64 110.7(2) yes
N51 C52 C53 114.93(19) yes
N51 C52 H521 109.3 no
C53 C52 H521 109.8 no
N51 C52 H522 109.2 no
C53 C52 H522 107.2 no
H521 C52 H522 105.9 no
C52 C53 C54 110.1(2) yes
C52 C53 H532 110.0 no
C54 C53 H532 110.8 no
C52 C53 H531 110.2 no
C54 C53 H531 106.2 no
H532 C53 H531 109.5 no
C53 C54 C55 114.2(3) yes
C53 C54 H542 108.1 no
C55 C54 H542 108.4 no
C53 C54 H541 108.3 no
C55 C54 H541 107.4 no
H542 C54 H541 110.4 no
C54 C55 H551 105.2 no
C54 C55 H553 107.3 no
H551 C55 H553 110.9 no
C54 C55 H552 111.3 no
H551 C55 H552 112.7 no
H553 C55 H552 109.3 no
N51 C56 C57 116.2(2) yes
N51 C56 H561 107.1 no
C57 C56 H561 110.1 no
N51 C56 H562 105.7 no
C57 C56 H562 107.2 no
H561 C56 H562 110.4 no
C56 C57 C58 109.4(2) yes
C56 C57 H572 108.3 no
C58 C57 H572 110.2 no
C56 C57 H571 107.1 no
C58 C57 H571 107.1 no
H572 C57 H571 114.5 no
C57 C58 C59 113.1(3) yes
C57 C58 H582 110.0 no
C59 C58 H582 106.6 no
C57 C58 H581 109.6 no
C59 C58 H581 109.5 no
H582 C58 H581 107.9 no
C58 C59 H591 106.7 no
C58 C59 H593 106.2 no
H591 C59 H593 110.9 no
C58 C59 H592 110.0 no
H591 C59 H592 112.8 no
H593 C59 H592 110.0 no
N51 C60 C61 116.9(2) yes
N51 C60 H601 107.2 no
C61 C60 H601 108.7 no
N51 C60 H602 108.4 no
C61 C60 H602 103.5 no
H601 C60 H602 112.3 no
C60 C61 C62 109.7(2) yes
C60 C61 H612 107.7 no
C62 C61 H612 110.5 no
C60 C61 H611 106.1 no
C62 C61 H611 112.6 no
H612 C61 H611 110.2 no
C61 C62 C63 114.5(3) yes
C61 C62 H622 109.8 no
C63 C62 H622 108.3 no
C61 C62 H621 106.1 no
C63 C62 H621 108.5 no
H622 C62 H621 109.6 no
C62 C63 H631 110.2 no
C62 C63 H632 111.9 no
H631 C63 H632 109.6 no
C62 C63 H633 110.1 no
H631 C63 H633 107.2 no
H632 C63 H633 107.7 no
N51 C64 C65 114.9(2) yes
N51 C64 H642 104.9 no
C65 C64 H642 113.7 no
N51 C64 H641 106.0 no
C65 C64 H641 109.1 no
H642 C64 H641 107.7 no
C64 C65 C66 110.7(2) yes
C64 C65 H652 112.1 no
C66 C65 H652 108.4 no
C64 C65 H651 106.6 no
C66 C65 H651 110.3 no
H652 C65 H651 108.7 no
C65 C66 C67 114.3(3) yes
C65 C66 H661 108.5 no
C67 C66 H661 109.9 no
C65 C66 H662 104.9 no
C67 C66 H662 108.0 no
H661 C66 H662 111.1 no
C66 C67 H672 109.6 no
C66 C67 H671 108.2 no
H672 C67 H671 109.6 no
C66 C67 H673 108.9 no
H672 C67 H673 112.6 no
H671 C67 H673 107.8 no
C72 N71 C76 111.2(3) yes
C72 N71 C80 109.9(3) yes
C76 N71 C80 107.6(2) yes
C72 N71 C84 106.8(2) yes
C76 N71 C84 110.8(3) yes
C80 N71 C84 110.5(3) yes
N71 C72 C73 117.0(4) yes
N71 C72 H722 105.3 no
C73 C72 H722 106.6 no
N71 C72 H721 105.4 no
C73 C72 H721 110.6 no
H722 C72 H721 112.0 no
C72 C73 C74 118.5(4) yes
C72 C73 H732 109.2 no
C74 C73 H732 103.5 no
C72 C73 H731 112.0 no
C74 C73 H731 101.7 no
H732 C73 H731 111.6 no
C73 C74 C75 110.3(4) yes
C73 C74 H741 105.6 no
C75 C74 H741 110.4 no
C73 C74 H742 108.1 no
C75 C74 H742 110.9 no
H741 C74 H742 111.5 no
C74 C75 H752 108.6 no
C74 C75 H751 110.2 no
H752 C75 H751 107.6 no
C74 C75 H753 113.8 no
H752 C75 H753 108.1 no
H751 C75 H753 108.3 no
N71 C76 C77 116.1(2) yes
N71 C76 H762 102.3 no
C77 C76 H762 115.0 no
N71 C76 H761 105.8 no
C77 C76 H761 108.6 no
H762 C76 H761 108.4 no
C76 C77 C78 112.6(3) yes
C76 C77 H772 110.8 no
C78 C77 H772 110.0 no
C76 C77 H771 109.1 no
C78 C77 H771 105.3 no
H772 C77 H771 108.8 no
C77 C78 C79 111.3(4) yes
C77 C78 H781 111.9 no
C79 C78 H781 110.9 no
C77 C78 H782 110.5 no
C79 C78 H782 104.3 no
H781 C78 H782 107.7 no
C78 C79 H791 106.7 no
C78 C79 H793 110.1 no
H791 C79 H793 109.7 no
C78 C79 H792 108.0 no
H791 C79 H792 110.0 no
H793 C79 H792 112.2 no
N71 C80 C81 115.8(3) yes
N71 C80 H801 106.7 no
C81 C80 H801 111.4 no
N71 C80 H802 108.8 no
C81 C80 H802 107.8 no
H801 C80 H802 105.9 no
C80 C81 C82 109.3(3) yes
C80 C81 H812 109.8 no
C82 C81 H812 106.5 no
C80 C81 H811 109.5 no
C82 C81 H811 111.4 no
H812 C81 H811 110.3 no
C81 C82 C83 113.3(4) yes
C81 C82 H822 102.7 no
C83 C82 H822 107.5 no
C81 C82 H821 110.0 no
C83 C82 H821 112.0 no
H822 C82 H821 110.9 no
C82 C83 H831 107.8 no
C82 C83 H833 106.6 no
H831 C83 H833 111.2 no
C82 C83 H832 107.7 no
H831 C83 H832 113.1 no
H833 C83 H832 110.1 no
N71 C84 C85 112.2(3) yes
N71 C84 H841 109.1 no
C85 C84 H841 109.3 no
N71 C84 H842 108.3 no
C85 C84 H842 107.7 no
H841 C84 H842 110.2 no
C84 C85 C86 110.8(4) yes
C84 C85 H852 111.5 no
C86 C85 H852 109.6 no
C84 C85 H851 109.0 no
C86 C85 H851 106.0 no
H852 C85 H851 109.8 no
C85 C86 C87 113.5(5) yes
C85 C86 H862 109.2 no
C87 C86 H862 107.8 no
C85 C86 H861 107.2 no
C87 C86 H861 107.7 no
H862 C86 H861 111.4 no
C86 C87 H871 110.1 no
C86 C87 H873 109.1 no
H871 C87 H873 110.2 no
C86 C87 H872 106.6 no
H871 C87 H872 110.6 no
H873 C87 H872 110.2 no
C2 C1 C6 121.6(2) yes
C2 C1 O1 119.6(2) yes
C6 C1 O1 118.8(2) yes
C1 C2 C3 118.4(2) yes
C1 C2 O2 118.8(2) yes
C3 C2 O2 122.84(19) yes
C2 C3 C4 120.89(19) yes
C2 C3 O3 115.22(18) yes
C4 C3 O3 123.88(18) yes
C3 C4 C5 120.02(19) yes
C3 C4 H41 119.4 no
C5 C4 H41 120.6 no
C4 C5 C6 119.25(19) yes
C4 C5 C7 119.37(18) yes
C6 C5 C7 121.37(19) yes
C5 C6 C1 119.9(2) yes
C5 C6 H61 121.6 no
C1 C6 H61 118.5 no
C5 C7 C8 121.99(19) yes
C5 C7 C12 121.40(19) yes
C8 C7 C12 116.55(19) yes
C7 C8 C9 121.4(2) yes
C7 C8 H81 119.5 no
C9 C8 H81 119.0 no
C8 C9 C10 121.5(2) yes
C8 C9 H91 119.0 no
C10 C9 H91 119.5 no
C9 C10 C11 116.8(2) yes
C9 C10 C13 121.4(2) yes
C11 C10 C13 121.7(2) yes
C10 C11 C12 121.79(19) yes
C10 C11 H111 122.3 no
C12 C11 H111 115.9 no
C7 C12 C11 121.50(19) yes
C7 C12 H121 120.3 no
C11 C12 H121 118.2 no
C10 C13 C14 120.70(19) yes
C10 C13 C18 120.05(19) yes
C14 C13 C18 119.3(2) yes
C13 C14 C15 120.4(2) yes
C13 C14 H141 119.1 no
C15 C14 H141 120.4 no
C14 C15 C16 120.45(19) yes
C14 C15 O15 116.85(19) yes
C16 C15 O15 122.69(19) yes
C15 C16 C17 118.33(19) yes
C15 C16 O16 124.23(19) yes
C17 C16 O16 117.29(18) yes
C16 C17 C18 121.62(19) yes
C16 C17 O17 119.67(18) yes
C18 C17 O17 118.71(18) yes
C13 C18 C17 119.93(19) yes
C13 C18 H181 119.1 no
C17 C18 H181 121.0 no
C22 C21 C26 121.85(18) yes
C22 C21 O21 119.11(18) yes
C26 C21 O21 119.04(17) yes
C21 C22 C23 118.87(18) yes
C21 C22 O22 117.53(17) yes
C23 C22 O22 123.43(18) yes
C22 C23 C24 119.79(18) yes
C22 C23 O23 122.31(18) yes
C24 C23 O23 117.88(18) yes
C23 C24 C25 121.20(18) yes
C23 C24 H241 120.6 no
C25 C24 H241 118.1 no
C24 C25 C26 118.80(18) yes
C24 C25 C27 121.74(17) yes
C26 C25 C27 119.43(17) yes
C25 C26 C21 119.46(18) yes
C25 C26 H261 120.2 no
C21 C26 H261 120.4 no
C25 C27 C28 121.44(17) yes
C25 C27 C32 121.02(17) yes
C28 C27 C32 117.53(17) yes
C27 C28 C29 121.09(17) yes
C27 C28 H281 118.2 no
C29 C28 H281 120.7 no
C28 C29 C30 121.40(18) yes
C28 C29 H291 117.4 no
C30 C29 H291 121.2 no
C29 C30 C31 117.89(18) yes
C29 C30 C33 120.56(17) yes
C31 C30 C33 121.55(18) yes
C30 C31 C32 120.41(18) yes
C30 C31 H311 118.7 no
C32 C31 H311 120.9 no
C27 C32 C31 121.64(18) yes
C27 C32 H321 120.5 no
C31 C32 H321 117.9 no
C30 C33 C34 120.89(17) yes
C30 C33 C38 120.77(18) yes
C34 C33 C38 118.34(18) yes
C33 C34 C35 121.64(18) yes
C33 C34 H341 120.2 no
C35 C34 H341 118.1 no
C34 C35 C36 120.09(19) yes
C34 C35 O35 123.73(19) yes
C36 C35 O35 116.17(18) yes
C35 C36 C37 119.1(2) yes
C35 C36 O36 123.45(19) yes
C37 C36 O36 117.47(19) yes
C36 C37 C38 121.8(2) yes
C36 C37 O37 119.6(2) yes
C38 C37 O37 118.6(2) yes
C33 C38 C37 119.08(19) yes
C33 C38 H381 121.1 no
C37 C38 H381 119.8 no
O113 S111 O114 107.14(12) yes
O113 S111 O112 103.29(11) yes
O114 S111 O112 113.01(10) yes
O113 S111 O115 107.30(12) yes
O114 S111 O115 111.75(10) yes
O112 S111 O115 113.62(10) yes
S111 O113 H1131 109.0 no
O102 S101 O105 113.33(11) yes
O102 S101 O104 111.32(11) yes
O105 S101 O104 114.06(10) yes
O102 S101 O103 106.48(16) yes
O105 S101 O103 103.36(12) yes
O104 S101 O103 107.50(13) yes
S101 O103 H1031 100.5 no
C37 O37 H371 108.9 no
C36 O36 H361 113.9 no
C35 O35 H351 106.6 no
C21 O21 H211 110.3 no
C22 O22 H221 105.4 no
C23 O23 H231 115.2 no
C17 O17 H171 104.3 no
C16 O16 H161 111.2 no
C15 O15 H151 112.8 no
C3 O3 H31 116.0 no
C2 O2 H21 104.4 no
C1 O1 H11 102.2 no

loop_
_geom_bond_atom_site_label_1
_geom_bond_atom_site_label_2
_geom_bond_distance
_geom_bond_publ_flag
N51 C52 1.510(3) yes
N51 C56 1.528(3) yes
N51 C60 1.513(3) yes
N51 C64 1.508(3) yes
C52 C53 1.525(3) yes
C52 H521 0.932 no
C52 H522 0.915 no
C53 C54 1.519(3) yes
C53 H532 0.927 no
C53 H531 0.945 no
C54 C55 1.520(4) yes
C54 H542 0.961 no
C54 H541 0.945 no
C55 H551 0.954 no
C55 H553 0.974 no
C55 H552 0.939 no
C56 C57 1.511(3) yes
C56 H561 0.960 no
C56 H562 0.979 no
C57 C58 1.528(3) yes
C57 H572 0.979 no
C57 H571 1.009 no
C58 C59 1.525(3) yes
C58 H582 0.988 no
C58 H581 0.972 no
C59 H591 0.951 no
C59 H593 0.981 no
C59 H592 0.954 no
C60 C61 1.518(3) yes
C60 H601 0.988 no
C60 H602 0.982 no
C61 C62 1.523(3) yes
C61 H612 0.960 no
C61 H611 0.984 no
C62 C63 1.525(4) yes
C62 H622 0.980 no
C62 H621 0.969 no
C63 H631 0.982 no
C63 H632 0.974 no
C63 H633 0.969 no
C64 C65 1.528(3) yes
C64 H642 0.924 no
C64 H641 0.969 no
C65 C66 1.510(3) yes
C65 H652 0.993 no
C65 H651 0.966 no
C66 C67 1.510(4) yes
C66 H661 0.984 no
C66 H662 0.981 no
C67 H672 0.988 no
C67 H671 0.990 no
C67 H673 0.960 no
N71 C72 1.498(4) yes
N71 C76 1.509(4) yes
N71 C80 1.514(4) yes
N71 C84 1.511(4) yes
C72 C73 1.521(4) yes
C72 H722 0.952 no
C72 H721 0.956 no
C73 C74 1.474(4) yes
C73 H732 0.971 no
C73 H731 0.985 no
C74 C75 1.520(4) yes
C74 H741 1.007 no
C74 H742 0.996 no
C75 H752 0.985 no
C75 H751 0.961 no
C75 H753 0.950 no
C76 C77 1.535(3) yes
C76 H762 0.922 no
C76 H761 0.954 no
C77 C78 1.521(4) yes
C77 H772 0.947 no
C77 H771 0.989 no
C78 C79 1.511(4) yes
C78 H781 0.959 no
C78 H782 0.995 no
C79 H791 0.978 no
C79 H793 0.989 no
C79 H792 0.980 no
C80 C81 1.524(4) yes
C80 H801 1.004 no
C80 H802 0.999 no
C81 C82 1.520(4) yes
C81 H812 0.983 no
C81 H811 0.985 no
C82 C83 1.521(4) yes
C82 H822 0.979 no
C82 H821 0.959 no
C83 H831 0.972 no
C83 H833 0.995 no
C83 H832 0.973 no
C84 C85 1.522(4) yes
C84 H841 0.970 no
C84 H842 0.993 no
C85 C86 1.510(4) yes
C85 H852 0.982 no
C85 H851 0.984 no
C86 C87 1.513(4) yes
C86 H862 0.988 no
C86 H861 0.992 no
C87 H871 0.964 no
C87 H873 0.957 no
C87 H872 0.975 no
C1 C2 1.390(3) yes
C1 C6 1.384(3) yes
C1 O1 1.386(3) yes
C2 C3 1.393(3) yes
C2 O2 1.376(3) yes
C3 C4 1.390(3) yes
C3 O3 1.368(2) yes
C4 C5 1.402(3) yes
C4 H41 0.911 no
C5 C6 1.392(3) yes
C5 C7 1.487(3) yes
C6 H61 0.924 no
C7 C8 1.407(3) yes
C7 C12 1.395(3) yes
C8 C9 1.377(3) yes
C8 H81 0.893 no
C9 C10 1.402(3) yes
C9 H91 0.921 no
C10 C11 1.388(3) yes
C10 C13 1.490(3) yes
C11 C12 1.384(3) yes
C11 H111 0.925 no
C12 H121 0.935 no
C13 C14 1.395(3) yes
C13 C18 1.396(3) yes
C14 C15 1.404(3) yes
C14 H141 0.944 no
C15 C16 1.394(3) yes
C15 O15 1.365(3) yes
C16 C17 1.399(3) yes
C16 O16 1.372(3) yes
C17 C18 1.386(3) yes
C17 O17 1.368(2) yes
C18 H181 0.968 no
C21 C22 1.388(3) yes
C21 C26 1.385(3) yes
C21 O21 1.368(2) yes
C22 C23 1.396(3) yes
C22 O22 1.390(2) yes
C23 C24 1.385(3) yes
C23 O23 1.372(2) yes
C24 C25 1.403(3) yes
C24 H241 0.940 no
C25 C26 1.397(3) yes
C25 C27 1.488(3) yes
C26 H261 0.971 no
C27 C28 1.402(3) yes
C27 C32 1.399(3) yes
C28 C29 1.382(3) yes
C28 H281 0.906 no
C29 C30 1.406(3) yes
C29 H291 0.908 no
C30 C31 1.399(3) yes
C30 C33 1.481(3) yes
C31 C32 1.397(3) yes
C31 H311 0.932 no
C32 H321 0.920 no
C33 C34 1.397(3) yes
C33 C38 1.413(3) yes
C34 C35 1.387(3) yes
C34 H341 0.933 no
C35 C36 1.384(3) yes
C35 O35 1.366(2) yes
C36 C37 1.389(3) yes
C36 O36 1.368(3) yes
C37 C38 1.394(3) yes
C37 O37 1.368(3) yes
C38 H381 0.906 no
S111 O113 1.572(2) yes
S111 O114 1.4568(17) yes
S111 O112 1.4424(17) yes
S111 O115 1.4481(17) yes
O113 H1131 0.827 no
S101 O102 1.4545(19) yes
S101 O105 1.4511(17) yes
S101 O104 1.4524(17) yes
S101 O103 1.554(2) yes
O103 H1031 0.878 no
O37 H371 0.821 no
O36 H361 0.832 no
O35 H351 0.785 no
O21 H211 0.799 no
O22 H221 0.811 no
O23 H231 0.819 no
O17 H171 0.779 no
O16 H161 0.825 no
O15 H151 0.803 no
O3 H31 0.762 no
O2 H21 0.839 no
O1 H11 0.799 no

loop_
_geom_hbond_atom_site_label_D
_geom_hbond_atom_site_label_H
_geom_hbond_atom_site_label_A
_geom_hbond_site_symmetry_A
_geom_hbond_angle_DHA
_geom_hbond_distance_DH
_geom_hbond_distance_HA
_geom_hbond_distance_DA
_geom_hbond_publ_flag
C56 H562 O15 . 147.68(7) 0.979 2.505 3.373(4) yes
C66 H661 C35 . 136.81(14) 0.984 2.600 3.385(4) yes
C80 H802 O103 . 157.40(11) 0.999 2.555 3.498(4) yes
C84 H841 O22 3_545 158.20(9) 0.970 2.521 3.441(4) yes
C4 H41 O115 3_544 173.26(6) 0.911 2.512 3.418(4) yes
C18 H181 O35 2_664 151.14(6) 0.968 2.558 3.438(4) yes
C26 H261 O3 2_565 146.63(5) 0.971 2.548 3.402(4) yes
C34 H341 O104 . 166.80(7) 0.933 2.480 3.394(4) yes
O22 H221 O114 3_544 156.80(7) 0.811 1.900 2.664(4) yes
O37 H371 O2 1_556 140.55(7) 0.821 2.150 2.833(4) yes
O21 H211 O37 2_564 135.48(7) 0.799 2.065 2.693(4) yes
O16 H161 O102 . 165.50(9) 0.825 1.869 2.676(4) yes
O35 H351 O105 . 166.76(7) 0.785 1.915 2.686(4) yes
O23 H231 O115 3_544 160.45(8) 0.819 1.940 2.726(4) yes
O17 H171 O16 . 121.56(6) 0.779 2.216 2.706(4) yes
O17 H171 O1 2_665 128.45(7) 0.779 2.142 2.697(4) yes
O15 H151 O104 . 165.23(7) 0.803 1.883 2.667(4) yes
O36 H361 O17 2_665 147.97(6) 0.832 1.974 2.715(4) yes
O3 H31 O112 3_544 174.85(8) 0.762 1.931 2.691(4) yes
O2 H21 O21 2_564 138.00(6) 0.839 2.008 2.691(4) yes
O1 H11 O36 1_554 133.77(7) 0.799 2.250 2.862(4) yes
O1 H11 O2 . 124.27(6) 0.799 2.206 2.737(4) yes

loop_
_platon_squeeze_void_nr
_platon_squeeze_void_average_x
_platon_squeeze_void_average_y
_platon_squeeze_void_average_z
_platon_squeeze_void_volume
_platon_squeeze_void_count_electrons
_platon_squeeze_void_content
1 0.058 0.250 0.416 802 225 ' '
2 0.272 0.750 0.916 803 225 ' '
